data_1549373
loop_
_publ_author_name
'Panter, Fabian'
'Krug, Daniel'
'Baumann, Sascha'
'M\"uller, Rolf'

_publ_section_title
;
 Self-resistance guided genome mining uncovers new topoisomerase
 inhibitors from myxobacteria.
;
_journal_issue 21
_journal_name_full 'Chemical science'
_journal_page_first 4898
_journal_page_last 4908
_journal_paper_doi 10.1039/c8sc01325j
_journal_volume 9
_journal_year 2018
_chemical_compound_source 'Pyxidicoccus fallax'
_chemical_formula_moiety 'C21 H15 N O7, C H2 O2'
_chemical_formula_sum 'C22 H17 N O9'
_chemical_formula_weight 439.36
_chemical_name_systematic 'Pyxidicycline A'
_space_group_crystal_system orthorhombic
_space_group_IT_number 29
_space_group_name_Hall 'P 2c -2ac'
_space_group_name_H-M_alt 'P c a 21'
_symmetry_space_group_name_Hall 'P 2c -2ac'
_symmetry_space_group_name_H-M 'P c a 21'
_atom_sites_solution_hydrogens mixed
_audit_creation_method SHELXL-2014/6
_audit_update_record
;
2018-03-21 deposited with the CCDC.
2018-05-02 downloaded from the CCDC.
;
_cell_angle_alpha 90
_cell_angle_beta 90
_cell_angle_gamma 90
_cell_formula_units_Z 4
_cell_length_a 7.0231(8)
_cell_length_b 17.534(2)
_cell_length_c 14.6817(19)
_cell_measurement_reflns_used 3294
_cell_measurement_temperature 152(2)
_cell_measurement_theta_max 26.55
_cell_measurement_theta_min 2.77
_cell_volume 1807.9(4)
_computing_cell_refinement 'Bruker SAINT'
_computing_data_collection 'Bruker APEX2'
_computing_data_reduction 'Bruker SAINT'
_computing_molecular_graphics 'Bruker SHELXTL'
_computing_publication_material 'Bruker SHELXTL'
_computing_structure_refinement 'SHELXL-2014/6 (Sheldrick, 2014)'
_computing_structure_solution 'SHELXS-97 (Sheldrick 2008)'
_diffrn_ambient_temperature 152(2)
_diffrn_measured_fraction_theta_full 1.000
_diffrn_measured_fraction_theta_max 0.996
_diffrn_measurement_device_type 'Bruker APEX-II CCD'
_diffrn_measurement_method '\f and \w scans'
_diffrn_radiation_type MoK\a
_diffrn_radiation_wavelength 0.71073
_diffrn_reflns_av_R_equivalents 0.0370
_diffrn_reflns_av_unetI/netI 0.0397
_diffrn_reflns_Laue_measured_fraction_full 1.000
_diffrn_reflns_Laue_measured_fraction_max 0.996
_diffrn_reflns_limit_h_max 9
_diffrn_reflns_limit_h_min -8
_diffrn_reflns_limit_k_max 22
_diffrn_reflns_limit_k_min -22
_diffrn_reflns_limit_l_max 19
_diffrn_reflns_limit_l_min -17
_diffrn_reflns_number 15148
_diffrn_reflns_point_group_measured_fraction_full 0.975
_diffrn_reflns_point_group_measured_fraction_max 0.963
_diffrn_reflns_theta_full 25.242
_diffrn_reflns_theta_max 27.705
_diffrn_reflns_theta_min 1.161
_exptl_absorpt_coefficient_mu 0.127
_exptl_absorpt_correction_T_max 0.7456
_exptl_absorpt_correction_T_min 0.7222
_exptl_absorpt_correction_type multi-scan
_exptl_absorpt_process_details
; 
 SADABS 2016/2: Krause, L., Herbst-Irmer, R., Sheldrick G.M. & Stalke D., 
 J. Appl. Cryst. 48 (2015) 3-10 
;
_exptl_crystal_colour red
_exptl_crystal_density_diffrn 1.614
_exptl_crystal_description plate
_exptl_crystal_F_000 912
_exptl_crystal_size_max 0.506
_exptl_crystal_size_mid 0.126
_exptl_crystal_size_min 0.022
_refine_diff_density_max 0.717
_refine_diff_density_min -0.216
_refine_diff_density_rms 0.052
_refine_ls_abs_structure_details
; 
 Flack x determined using 1244 quotients [(I+)-(I-)]/[(I+)+(I-)] 
 (Parsons, Flack and Wagner, Acta Cryst. B69 (2013) 249-259). 
;
_refine_ls_abs_structure_Flack 1.8(5)
_refine_ls_extinction_method none
_refine_ls_goodness_of_fit_ref 1.054
_refine_ls_hydrogen_treatment mixed
_refine_ls_matrix_type full
_refine_ls_number_parameters 346
_refine_ls_number_reflns 4084
_refine_ls_number_restraints 1
_refine_ls_restrained_S_all 1.054
_refine_ls_R_factor_all 0.0653
_refine_ls_R_factor_gt 0.0452
_refine_ls_shift/su_max 0.000
_refine_ls_shift/su_mean 0.000
_refine_ls_structure_factor_coef Fsqd
_refine_ls_weighting_details 'w=1/[\s^2^(Fo^2^)+(0.0706P)^2^] where P=(Fo^2^+2Fc^2^)/3'
_refine_ls_weighting_scheme calc
_refine_ls_wR_factor_gt 0.1135
_refine_ls_wR_factor_ref 0.1236
_reflns_Friedel_coverage 0.856
_reflns_Friedel_fraction_full 0.948
_reflns_Friedel_fraction_max 0.927
_reflns_number_gt 3158
_reflns_number_total 4084
_reflns_threshold_expression 'I > 2\s(I)'
_cod_data_source_file c8sc01325j2.cif
_cod_data_source_block sh3811
_cod_depositor_comments 'Adding full bibliography for 1549373--1549374.cif.'
_cod_database_code 1549373
_shelx_space_group_comment
; 
The symmetry employed for this shelxl refinement is uniquely defined 
by the following loop, which should always be used as a source of 
symmetry information in preference to the above space-group names. 
They are only intended as comments. 
;
_shelx_estimated_absorpt_t_min 0.938
_shelx_estimated_absorpt_t_max 0.997
_shelxl_version_number 2014/6

loop_
_space_group_symop_operation_xyz
'x, y, z'
'-x, -y, z+1/2'
'x+1/2, -y, z'
'-x+1/2, y, z+1/2'

loop_
_atom_site_label
_atom_site_type_symbol
_atom_site_fract_x
_atom_site_fract_y
_atom_site_fract_z
_atom_site_U_iso_or_equiv
_atom_site_adp_type
_atom_site_occupancy
_atom_site_site_symmetry_order
_atom_site_calc_flag
_atom_site_refinement_flags_posn
_atom_site_refinement_flags_adp
N1 N 0.0951(4) 0.18353(16) 0.5287(2) 0.0204(6) Uani 1 1 d . .
O1 O 0.1925(3) 0.11605(14) 0.4044(2) 0.0314(7) Uani 1 1 d . .
O2 O 0.1993(4) 0.38236(15) 0.2963(2) 0.0342(6) Uani 1 1 d . .
O3 O 0.0117(3) 0.68649(14) 0.63760(19) 0.0271(6) Uani 1 1 d . .
H16 H -0.027(7) 0.637(3) 0.659(4) 0.065(16) Uiso 1 1 d . .
O4 O -0.0047(3) 0.53896(13) 0.64370(19) 0.0254(6) Uani 1 1 d . .
H17 H -0.0349 0.4955 0.6630 0.030 Uiso 1 1 calc R U
O5 O -0.0269(3) 0.39927(13) 0.64717(18) 0.0236(6) Uani 1 1 d . .
O6 O 0.3284(3) 0.13364(17) 0.6796(2) 0.0374(7) Uani 1 1 d . .
O7 O 0.6321(4) 0.09599(19) 0.6715(3) 0.0515(9) Uani 1 1 d . .
C1 C 0.1570(5) 0.17947(19) 0.4375(3) 0.0229(8) Uani 1 1 d . .
C2 C 0.1757(5) 0.24925(19) 0.3914(3) 0.0219(8) Uani 1 1 d . .
H1 H 0.201(5) 0.247(2) 0.330(3) 0.020(10) Uiso 1 1 d . .
C3 C 0.1381(4) 0.31653(18) 0.4327(2) 0.0175(7) Uani 1 1 d . .
C4 C 0.1620(5) 0.38682(19) 0.3769(2) 0.0197(7) Uani 1 1 d . .
C5 C 0.1381(4) 0.46035(18) 0.4232(2) 0.0187(7) Uani 1 1 d . .
C6 C 0.1716(4) 0.52625(18) 0.3746(2) 0.0193(7) Uani 1 1 d . .
H2 H 0.2109 0.5233 0.3128 0.023 Uiso 1 1 calc R U
C7 C 0.1474(4) 0.59898(18) 0.4170(3) 0.0194(7) Uani 1 1 d . .
C8 C 0.1841(4) 0.66552(19) 0.3674(3) 0.0221(7) Uani 1 1 d . .
H3 H 0.2232 0.6626 0.3056 0.026 Uiso 1 1 calc R U
C9 C 0.1629(5) 0.7353(2) 0.4092(3) 0.0243(8) Uani 1 1 d . .
H4 H 0.179(5) 0.782(2) 0.369(3) 0.029(11) Uiso 1 1 d . .
C10 C 0.1063(5) 0.7407(2) 0.4996(3) 0.0243(9) Uani 1 1 d . .
H5 H 0.091(5) 0.788(2) 0.529(3) 0.030(11) Uiso 1 1 d . .
C11 C 0.0672(4) 0.67620(19) 0.5503(3) 0.0209(8) Uani 1 1 d . .
C12 C 0.0880(4) 0.60315(18) 0.5097(3) 0.0182(7) Uani 1 1 d . .
C13 C 0.0530(4) 0.53363(17) 0.5580(3) 0.0177(7) Uani 1 1 d . .
C14 C 0.0785(4) 0.46247(18) 0.5158(2) 0.0168(7) Uani 1 1 d . .
C15 C 0.0395(4) 0.39391(19) 0.5677(2) 0.0178(7) Uani 1 1 d . .
C16 C 0.0795(4) 0.31911(18) 0.5256(2) 0.0179(7) Uani 1 1 d . .
C17 C 0.0581(4) 0.25037(18) 0.5729(2) 0.0175(7) Uani 1 1 d . .
C18 C -0.0029(5) 0.2472(2) 0.6700(3) 0.0228(7) Uani 1 1 d . .
H7 H -0.137(7) 0.259(3) 0.671(3) 0.052(13) Uiso 1 1 d . .
H8 H 0.067(6) 0.286(3) 0.705(4) 0.049(13) Uiso 1 1 d . .
H9 H 0.018(5) 0.204(2) 0.693(3) 0.025(10) Uiso 1 1 d . .
C19 C 0.0802(5) 0.1079(2) 0.5735(3) 0.0261(8) Uani 1 1 d . .
H10 H -0.017(5) 0.1134(17) 0.618(3) 0.008(8) Uiso 1 1 d . .
H11 H 0.035(7) 0.077(3) 0.527(4) 0.052(14) Uiso 1 1 d . .
C20 C 0.2705(5) 0.0813(2) 0.6083(3) 0.0290(9) Uani 1 1 d . .
H12 H 0.256(5) 0.033(2) 0.633(3) 0.028(10) Uiso 1 1 d . .
H13 H 0.356(5) 0.0813(19) 0.559(3) 0.011(8) Uiso 1 1 d . .
C21 C 0.5108(5) 0.1344(3) 0.7039(3) 0.0373(10) Uani 1 1 d . .
H14 H 0.528(6) 0.176(3) 0.755(3) 0.046(14) Uiso 1 1 d . .
O8 O 0.6595(5) 0.07592(19) 0.4422(3) 0.0595(10) Uani 1 1 d . .
O9 O 0.4950(5) 0.06921(18) 0.3115(2) 0.0453(8) Uani 1 1 d . .
C22 C 0.6458(6) 0.0580(2) 0.3644(4) 0.0415(11) Uani 1 1 d . .
H15 H 0.388(10) 0.089(3) 0.353(5) 0.082(19) Uiso 1 1 d . .
H18 H 0.734(8) 0.028(3) 0.316(4) 0.062(15) Uiso 1 1 d . .

loop_
_atom_site_aniso_label
_atom_site_aniso_U_11
_atom_site_aniso_U_22
_atom_site_aniso_U_33
_atom_site_aniso_U_23
_atom_site_aniso_U_13
_atom_site_aniso_U_12
N1 0.0191(13) 0.0200(15) 0.0221(17) 0.0014(12) 0.0007(12) 0.0012(10)
O1 0.0394(15) 0.0228(13) 0.0321(17) -0.0037(12) 0.0084(13) 0.0025(10)
O2 0.0473(16) 0.0315(14) 0.0239(16) -0.0008(12) 0.0042(14) 0.0031(11)
O3 0.0325(13) 0.0241(13) 0.0246(16) -0.0054(12) 0.0032(12) -0.0010(10)
O4 0.0347(14) 0.0212(12) 0.0201(13) -0.0020(10) 0.0053(12) -0.0011(9)
O5 0.0303(12) 0.0233(12) 0.0171(14) -0.0024(11) 0.0045(11) -0.0009(9)
O6 0.0268(14) 0.0509(17) 0.0345(17) -0.0068(15) -0.0007(12) 0.0103(11)
O7 0.0323(15) 0.062(2) 0.060(2) -0.0008(19) -0.0022(15) 0.0156(14)
C1 0.0217(16) 0.0251(19) 0.022(2) -0.0018(16) 0.0035(15) 0.0022(13)
C2 0.0190(16) 0.0291(19) 0.018(2) -0.0019(15) 0.0017(15) 0.0019(12)
C3 0.0134(14) 0.0212(17) 0.018(2) -0.0014(14) 0.0004(13) 0.0001(11)
C4 0.0172(15) 0.0272(19) 0.015(2) -0.0020(15) -0.0013(13) 0.0003(12)
C5 0.0154(15) 0.0236(18) 0.0171(19) -0.0004(14) -0.0011(13) 0.0015(12)
C6 0.0181(16) 0.0241(17) 0.0158(19) 0.0009(15) -0.0025(13) -0.0004(12)
C7 0.0143(14) 0.0234(17) 0.021(2) -0.0010(15) -0.0032(13) 0.0013(12)
C8 0.0221(17) 0.0241(18) 0.0201(19) 0.0024(16) -0.0025(14) 0.0001(12)
C9 0.0211(16) 0.0225(18) 0.029(2) 0.0052(17) -0.0044(15) 0.0018(13)
C10 0.0212(17) 0.0211(18) 0.031(2) -0.0020(17) -0.0038(15) 0.0015(13)
C11 0.0164(15) 0.0220(17) 0.024(2) -0.0014(15) -0.0040(14) 0.0010(12)
C12 0.0142(14) 0.0199(17) 0.0206(19) 0.0003(14) -0.0036(13) 0.0010(12)
C13 0.0128(14) 0.0223(17) 0.0181(18) 0.0004(14) 0.0003(13) -0.0015(11)
C14 0.0128(14) 0.0192(16) 0.0182(18) -0.0015(13) -0.0045(13) -0.0004(11)
C15 0.0153(14) 0.0233(17) 0.0147(18) -0.0003(13) -0.0044(13) 0.0006(12)
C16 0.0148(15) 0.0204(17) 0.0184(19) -0.0024(14) -0.0026(13) 0.0008(11)
C17 0.0124(14) 0.0210(17) 0.0191(19) -0.0003(13) -0.0013(12) 0.0010(11)
C18 0.0271(18) 0.0226(18) 0.019(2) 0.0021(16) 0.0015(15) 0.0035(13)
C19 0.0258(17) 0.0224(18) 0.030(2) 0.0019(16) 0.0042(17) -0.0023(13)
C20 0.034(2) 0.0229(19) 0.030(2) 0.0056(18) 0.0044(17) 0.0053(15)
C21 0.029(2) 0.050(3) 0.033(3) 0.010(2) 0.0017(17) 0.0080(18)
O8 0.060(2) 0.046(2) 0.072(3) -0.009(2) -0.0129(19) 0.0099(15)
O9 0.0481(18) 0.0486(19) 0.039(2) 0.0037(15) 0.0112(15) 0.0046(14)
C22 0.046(3) 0.027(2) 0.052(3) 0.012(2) 0.011(3) 0.0041(18)

loop_
_atom_type_symbol
_atom_type_description
_atom_type_scat_dispersion_real
_atom_type_scat_dispersion_imag
_atom_type_scat_source
C C 0.0033 0.0016 'International Tables Vol C Tables 4.2.6.8 and 6.1.1.4'
H H 0.0000 0.0000 'International Tables Vol C Tables 4.2.6.8 and 6.1.1.4'
N N 0.0061 0.0033 'International Tables Vol C Tables 4.2.6.8 and 6.1.1.4'
O O 0.0106 0.0060 'International Tables Vol C Tables 4.2.6.8 and 6.1.1.4'

loop_
_geom_angle_atom_site_label_1
_geom_angle_atom_site_label_2
_geom_angle_atom_site_label_3
_geom_angle
C17 N1 C1 123.7(3)
C17 N1 C19 122.9(3)
C1 N1 C19 113.4(3)
C11 O3 H16 105(3)
C13 O4 H17 109.5
C21 O6 C20 118.1(3)
O1 C1 C2 125.1(3)
O1 C1 N1 118.7(3)
C2 C1 N1 116.2(3)
C3 C2 C1 121.7(3)
C3 C2 H1 121(2)
C1 C2 H1 117(2)
C2 C3 C16 120.9(3)
C2 C3 C4 116.9(3)
C16 C3 C4 122.2(3)
O2 C4 C5 122.2(3)
O2 C4 C3 120.5(3)
C5 C4 C3 117.4(3)
C6 C5 C14 121.5(3)
C6 C5 C4 118.6(3)
C14 C5 C4 119.9(3)
C5 C6 C7 120.2(3)
C5 C6 H2 119.9
C7 C6 H2 119.9
C8 C7 C12 120.5(3)
C8 C7 C6 119.7(3)
C12 C7 C6 119.8(3)
C9 C8 C7 119.3(4)
C9 C8 H3 120.3
C7 C8 H3 120.3
C8 C9 C10 121.1(3)
C8 C9 H4 116(2)
C10 C9 H4 123(2)
C11 C10 C9 121.1(4)
C11 C10 H5 117(3)
C9 C10 H5 122(3)
O3 C11 C10 117.3(3)
O3 C11 C12 123.2(3)
C10 C11 C12 119.4(3)
C11 C12 C7 118.5(3)
C11 C12 C13 122.8(3)
C7 C12 C13 118.6(3)
O4 C13 C14 121.3(3)
O4 C13 C12 117.6(3)
C14 C13 C12 121.1(3)
C13 C14 C5 118.8(3)
C13 C14 C15 118.8(3)
C5 C14 C15 122.4(3)
O5 C15 C14 119.6(3)
O5 C15 C16 121.6(3)
C14 C15 C16 118.8(3)
C17 C16 C3 118.6(3)
C17 C16 C15 122.5(3)
C3 C16 C15 118.9(3)
N1 C17 C16 118.9(3)
N1 C17 C18 118.6(3)
C16 C17 C18 122.6(3)
C17 C18 H7 107(3)
C17 C18 H8 109(3)
H7 C18 H8 110(4)
C17 C18 H9 111(3)
H7 C18 H9 111(4)
H8 C18 H9 109(4)
N1 C19 C20 111.4(3)
N1 C19 H10 105.3(18)
C20 C19 H10 116(2)
N1 C19 H11 103(3)
C20 C19 H11 112(3)
H10 C19 H11 109(3)
O6 C20 C19 107.4(3)
O6 C20 H12 109(3)
C19 C20 H12 109(2)
O6 C20 H13 112(2)
C19 C20 H13 108(2)
H12 C20 H13 112(3)
O7 C21 O6 125.4(5)
O7 C21 H14 126(2)
O6 C21 H14 108(2)
C22 O9 H15 107(4)
O8 C22 O9 126.0(4)
O8 C22 H18 135(3)
O9 C22 H18 99(3)

loop_
_geom_bond_atom_site_label_1
_geom_bond_atom_site_label_2
_geom_bond_distance
N1 C17 1.365(4)
N1 C1 1.410(5)
N1 C19 1.484(4)
O1 C1 1.239(4)
O2 C4 1.215(5)
O3 C11 1.351(5)
O3 H16 0.96(6)
O4 C13 1.326(4)
O4 H17 0.8400
O5 C15 1.261(4)
O6 C21 1.330(5)
O6 C20 1.449(5)
O7 C21 1.185(5)
C1 C2 1.404(5)
C2 C3 1.353(5)
C2 H1 0.92(4)
C3 C16 1.424(5)
C3 C4 1.490(5)
C4 C5 1.467(5)
C5 C6 1.378(5)
C5 C14 1.424(5)
C6 C7 1.429(5)
C6 H2 0.9500
C7 C8 1.399(5)
C7 C12 1.425(5)
C8 C9 1.376(5)
C8 H3 0.9500
C9 C10 1.390(6)
C9 H4 1.01(4)
C10 C11 1.381(5)
C10 H5 0.95(4)
C11 C12 1.421(5)
C12 C13 1.431(4)
C13 C14 1.404(4)
C14 C15 1.449(5)
C15 C16 1.477(5)
C16 C17 1.399(5)
C17 C18 1.489(5)
C18 H7 0.97(5)
C18 H8 0.98(5)
C18 H9 0.85(4)
C19 C20 1.505(5)
C19 H10 0.95(4)
C19 H11 0.94(5)
C20 H12 0.92(4)
C20 H13 0.94(4)
C21 H14 1.06(5)
O8 C22 1.188(6)
O9 C22 1.328(6)
O9 H15 1.03(7)
C22 H18 1.07(5)
